data_4076656
loop_
_publ_author_name
'Takenaka, Kazuhiro'
'Obora, Yasushi'
'Jiang, Li Hong'
'Tsuji, Yasushi'

_publ_section_title
;
 Platinum(II) and Palladium(II) Complexes of
 Bis(diphenylphosphino)calix[4]arene Tetrabenzyl Ether:&#x00A0; Fluxional
 Behavior Caused by Two Motions
;
_journal_issue 6
_journal_name_full Organometallics
_journal_page_first 1158
_journal_paper_doi 10.1021/om010882q
_journal_volume 21
_journal_year 2002
_chemical_formula_moiety 'C43 H35 Br2 Cl3 O4 '
_chemical_formula_sum 'C43 H35 Br2 Cl3 O4'
_chemical_formula_weight 881.91
_space_group_IT_number 2
_symmetry_cell_setting triclinic
_symmetry_Int_Tables_number 2
_symmetry_space_group_name_Hall '-P 1'
_symmetry_space_group_name_H-M 'P -1'
_cell_angle_alpha 90.831(4)
_cell_angle_beta 117.980(5)
_cell_angle_gamma 103.070(3)
_cell_formula_units_Z 2
_cell_length_a 11.6883(9)
_cell_length_b 16.093(2)
_cell_length_c 11.431(1)
_cell_measurement_reflns_used 9126
_cell_measurement_temperature 126.1
_cell_measurement_theta_max 27.5
_cell_measurement_theta_min 2.7
_cell_volume 1831.4(3)
_computing_cell_refinement PROCESS-AUTO
_computing_data_collection PROCESS-AUTO
_computing_data_reduction CrystalStructure
_computing_publication_material 'CrystalStructure Ver. 2.00'
_computing_structure_refinement CRYSTALS
_computing_structure_solution SIR88
_diffrn_detector_area_resol_mean 10.00
_diffrn_measured_fraction_theta_full 0.9857
_diffrn_measured_fraction_theta_max 0.9857
_diffrn_measurement_device_type 'Rigaku RAXIS-RAPID'
_diffrn_measurement_method \w
_diffrn_radiation_type 'Mo K\a'
_diffrn_radiation_wavelength 0.7107
_diffrn_reflns_av_R_equivalents 0.036
_diffrn_reflns_limit_h_max 15
_diffrn_reflns_limit_h_min 0
_diffrn_reflns_limit_k_max 20
_diffrn_reflns_limit_k_min -20
_diffrn_reflns_limit_l_max 12
_diffrn_reflns_limit_l_min -14
_diffrn_reflns_number 8272
_diffrn_reflns_theta_full 27.48
_diffrn_reflns_theta_max 27.48
_exptl_absorpt_coefficient_mu 2.483
_exptl_absorpt_correction_T_max 0.609
_exptl_absorpt_correction_T_min 0.427
_exptl_absorpt_correction_type multi-scan
_exptl_absorpt_process_details
;
    Higashi, T. (1995). Program for Absorption Correction.
    Rigaku Corporation, Tokyo, Japan.
;
_exptl_crystal_colour colorless
_exptl_crystal_density_diffrn 1.599
_exptl_crystal_density_method 'not measured'
_exptl_crystal_description block
_exptl_crystal_size_max 0.40
_exptl_crystal_size_mid 0.20
_exptl_crystal_size_min 0.20
_refine_diff_density_max 1.25
_refine_diff_density_min -1.22
_refine_ls_extinction_method none
_refine_ls_goodness_of_fit_ref 1.211
_refine_ls_hydrogen_treatment refall
_refine_ls_number_parameters 504
_refine_ls_number_reflns 5513
_refine_ls_R_factor_gt 0.0400
_refine_ls_shift/su_max 0.0000
_refine_ls_structure_factor_coef F
_refine_ls_weighting_details 'w = 1/[0.001Fo^2^ + 1.000\s^2^(Fo)]'
_refine_ls_weighting_scheme calc
_refine_ls_wR_factor_ref 0.0520
_reflns_number_gt 5513
_reflns_number_total 8271
_reflns_threshold_expression F^2^>2.0\s(F^2^)
_cod_data_source_file om010882q.cif
_cod_data_source_block '_calix[4]arene1'
_cod_original_cell_volume 1831.3(3)
_cod_original_sg_symbol_H-M 'P -1       '
_cod_original_formula_sum 'C43 H35 Br2 Cl3 O4 '
_cod_database_code 4076656

loop_
_symmetry_equiv_pos_as_xyz
x,y,z
-x,-y,-z

loop_
_atom_site_label
_atom_site_type_symbol
_atom_site_fract_x
_atom_site_fract_y
_atom_site_fract_z
_atom_site_U_iso_or_equiv
_atom_site_adp_type
_atom_site_occupancy
_atom_site_symmetry_multiplicity
_atom_site_calc_flag
Br1 Br 0.71246(4) 0.45449(3) 0.32917(4) 0.0252(1) Uani 1.00 1 d
Br2 Br 1.50492(4) 0.73288(3) 1.57335(4) 0.0226(1) Uani 1.00 1 d
Cl1 Cl 0.8972(1) 0.0594(1) 0.5269(2) 0.0616(5) Uani 1.00 1 d
Cl2 Cl 0.6222(1) 0.0553(1) 0.3518(1) 0.0633(5) Uani 1.00 1 d
Cl3 Cl 0.6911(1) -0.02506(9) 0.5908(1) 0.0401(3) Uani 1.00 1 d
O1 O 0.8195(3) 0.7092(2) 0.7832(3) 0.0204(7) Uani 1.00 1 d
O2 O 0.7668(3) 0.6602(2) 1.0022(3) 0.0179(7) Uani 1.00 1 d
O3 O 1.0103(3) 0.7708(2) 1.0866(3) 0.0212(7) Uani 1.00 1 d
O4 O 1.0259(3) 0.8653(2) 0.8670(2) 0.0171(7) Uani 1.00 1 d
C1 C 0.8675(4) 0.6729(3) 0.6074(4) 0.0173(9) Uani 1.00 1 d
C2 C 0.8034(4) 0.6518(2) 0.6839(4) 0.0168(9) Uani 1.00 1 d
C3 C 0.7182(4) 0.5701(2) 0.6624(4) 0.0166(9) Uani 1.00 1 d
C4 C 0.6902(4) 0.5104(2) 0.5563(4) 0.0176(9) Uani 1.00 1 d
C5 C 0.7514(4) 0.5324(3) 0.4787(4) 0.0194(9) Uani 1.00 1 d
C6 C 0.8393(4) 0.6110(3) 0.5038(4) 0.019(1) Uani 1.00 1 d
C7 C 0.6536(4) 0.5479(2) 0.7509(4) 0.0163(9) Uani 1.00 1 d
C8 C 0.7489(4) 0.5270(3) 0.8870(4) 0.0168(9) Uani 1.00 1 d
C9 C 0.8039(4) 0.5831(2) 1.0044(4) 0.0166(9) Uani 1.00 1 d
C10 C 0.9031(4) 0.5691(2) 1.1277(4) 0.0168(9) Uani 1.00 1 d
C11 C 0.9367(4) 0.4912(3) 1.1316(4) 0.020(1) Uani 1.00 1 d
C12 C 0.8784(4) 0.4306(3) 1.0191(4) 0.022(1) Uani 1.00 1 d
C13 C 0.7863(4) 0.4495(3) 0.8962(4) 0.020(1) Uani 1.00 1 d
C14 C 0.9707(4) 0.6357(3) 1.2514(4) 0.0184(9) Uani 1.00 1 d
C15 C 1.1041(4) 0.6949(2) 1.2781(4) 0.0177(9) Uani 1.00 1 d
C16 C 1.1164(4) 0.7560(2) 1.1953(3) 0.0157(9) Uani 1.00 1 d
C17 C 1.2418(4) 0.8078(2) 1.2221(4) 0.0175(9) Uani 1.00 1 d
C18 C 1.3565(4) 0.7999(3) 1.3346(4) 0.0180(9) Uani 1.00 1 d
C19 C 1.3457(4) 0.7414(3) 1.4185(4) 0.0187(9) Uani 1.00 1 d
C20 C 1.2230(4) 0.6894(2) 1.3922(4) 0.0179(9) Uani 1.00 1 d
C21 C 1.2519(4) 0.8708(3) 1.1280(4) 0.0191(9) Uani 1.00 1 d
C22 C 1.2309(4) 0.8243(2) 1.0002(4) 0.0171(9) Uani 1.00 1 d
C23 C 1.1195(4) 0.8217(2) 0.8763(4) 0.0156(9) Uani 1.00 1 d
C24 C 1.0935(4) 0.7725(2) 0.7603(4) 0.0172(9) Uani 1.00 1 d
C25 C 1.1874(4) 0.7302(3) 0.7690(4) 0.023(1) Uani 1.00 1 d
C26 C 1.3019(4) 0.7345(3) 0.8898(4) 0.024(1) Uani 1.00 1 d
C27 C 1.3228(4) 0.7803(3) 1.0047(4) 0.021(1) Uani 1.00 1 d
C28 C 0.9623(4) 0.7603(3) 0.6310(4) 0.020(1) Uani 1.00 1 d
C29 C 0.6365(4) 0.6526(3) 0.9924(4) 0.021(1) Uani 1.00 1 d
C30 C 0.6493(4) 0.6916(3) 1.1208(4) 0.0188(9) Uani 1.00 1 d
C31 C 0.5711(4) 0.6485(3) 1.1738(4) 0.022(1) Uani 1.00 1 d
C32 C 0.5771(4) 0.6870(3) 1.2874(4) 0.025(1) Uani 1.00 1 d
C33 C 0.6620(4) 0.7679(3) 1.3485(4) 0.025(1) Uani 1.00 1 d
C34 C 0.7394(4) 0.8107(3) 1.2957(4) 0.024(1) Uani 1.00 1 d
C35 C 0.7331(4) 0.7734(3) 1.1825(4) 0.022(1) Uani 1.00 1 d
C36 C 1.0402(4) 0.9467(3) 0.8136(4) 0.020(1) Uani 1.00 1 d
C37 C 1.1636(4) 1.0138(3) 0.9121(4) 0.0184(9) Uani 1.00 1 d
C38 C 1.1574(4) 1.0708(3) 1.0015(4) 0.020(1) Uani 1.00 1 d
C39 C 1.2729(4) 1.1284(3) 1.0974(4) 0.026(1) Uani 1.00 1 d
C40 C 1.3959(4) 1.1310(3) 1.1070(4) 0.028(1) Uani 1.00 1 d
C41 C 1.4038(4) 1.0764(3) 1.0177(4) 0.025(1) Uani 1.00 1 d
C42 C 1.2886(4) 1.0185(3) 0.9203(4) 0.023(1) Uani 1.00 1 d
C43 C 0.7433(5) 0.0599(3) 0.5175(4) 0.031(1) Uani 1.00 1 d
H19 H 0.8716(3) 0.7554(2) 0.7903(3) 0.025(1) Uiso 1.00 1 c
H27 H 0.9404(3) 0.7415(2) 1.0691(3) 0.023(1) Uiso 1.00 1 c
H1 H 0.6297(4) 0.4552(2) 0.5376(4) 0.020(1) Uiso 1.00 1 c
H2 H 0.8818(4) 0.6237(3) 0.4504(4) 0.025(2) Uiso 1.00 1 c
H3 H 0.6239(4) 0.5955(2) 0.7647(4) 0.020(1) Uiso 1.00 1 c
H4 H 0.5787(4) 0.4991(2) 0.7058(4) 0.020(1) Uiso 1.00 1 c
H5 H 1.0018(4) 0.4793(3) 1.2141(4) 0.025(2) Uiso 1.00 1 c
H6 H 0.9005(4) 0.3770(3) 1.0249(4) 0.029(2) Uiso 1.00 1 c
H7 H 0.7485(4) 0.4091(3) 0.8179(4) 0.025(2) Uiso 1.00 1 c
H8 H 0.9116(4) 0.6704(3) 1.2411(4) 0.023(2) Uiso 1.00 1 c
H9 H 0.9856(4) 0.6063(3) 1.3266(4) 0.023(2) Uiso 1.00 1 c
H10 H 1.4422(4) 0.8346(3) 1.3536(4) 0.021(1) Uiso 1.00 1 c
H11 H 1.2182(4) 0.6497(2) 1.4514(4) 0.022(2) Uiso 1.00 1 c
H12 H 1.1849(4) 0.9010(3) 1.1060(4) 0.021(1) Uiso 1.00 1 c
H13 H 1.3382(4) 0.9106(3) 1.1711(4) 0.021(1) Uiso 1.00 1 c
H14 H 1.1733(4) 0.6978(3) 0.6911(4) 0.029(2) Uiso 1.00 1 c
H15 H 1.3662(4) 0.7059(3) 0.8937(4) 0.031(2) Uiso 1.00 1 c
H16 H 1.4003(4) 0.7817(3) 1.0875(4) 0.024(2) Uiso 1.00 1 c
H18 H 0.9809(4) 0.7655(3) 0.5585(4) 0.024(2) Uiso 1.00 1 c
H17 H 0.9207(4) 0.8037(3) 0.6354(4) 0.024(2) Uiso 1.00 1 c
H20 H 0.5876(4) 0.6819(3) 0.9217(4) 0.026(2) Uiso 1.00 1 c
H21 H 0.5894(4) 0.5935(3) 0.9735(4) 0.026(2) Uiso 1.00 1 c
H22 H 0.5132(4) 0.5926(3) 1.1325(4) 0.027(2) Uiso 1.00 1 c
H23 H 0.5225(4) 0.6574(3) 1.3224(4) 0.033(2) Uiso 1.00 1 c
H24 H 0.6669(4) 0.7938(3) 1.4265(4) 0.032(2) Uiso 1.00 1 c
H25 H 0.7979(4) 0.8664(3) 1.3379(4) 0.027(2) Uiso 1.00 1 c
H26 H 0.7862(4) 0.8040(3) 1.1466(4) 0.028(2) Uiso 1.00 1 c
H28 H 1.0458(4) 0.9371(3) 0.7345(4) 0.024(2) Uiso 1.00 1 c
H29 H 0.9636(4) 0.9672(3) 0.7929(4) 0.024(2) Uiso 1.00 1 c
H30 H 1.0734(4) 1.0696(3) 0.9962(4) 0.026(2) Uiso 1.00 1 c
H31 H 1.2678(4) 1.1670(3) 1.1574(4) 0.031(2) Uiso 1.00 1 c
H32 H 1.4752(4) 1.1698(3) 1.1751(4) 0.030(2) Uiso 1.00 1 c
H33 H 1.4881(4) 1.0790(3) 1.0230(4) 0.031(2) Uiso 1.00 1 c
H34 H 1.2944(4) 0.9817(3) 0.8587(4) 0.030(2) Uiso 1.00 1 c
H35 H 0.7551(5) 0.1126(3) 0.5656(4) 0.040(2) Uiso 1.00 1 c

loop_
_atom_site_aniso_label
_atom_site_aniso_U_11
_atom_site_aniso_U_22
_atom_site_aniso_U_33
_atom_site_aniso_U_12
_atom_site_aniso_U_13
_atom_site_aniso_U_23
Br1 0.0357(2) 0.0225(2) 0.0192(2) 0.0060(2) 0.0155(2) -0.0017(2)
Br2 0.0208(2) 0.0257(2) 0.0161(2) 0.0062(2) 0.0048(1) 0.0047(1)
Cl1 0.0348(7) 0.084(1) 0.077(1) 0.0237(8) 0.0316(7) 0.0480(9)
Cl2 0.0473(8) 0.108(1) 0.0312(7) 0.0259(9) 0.0133(6) 0.0257(8)
Cl3 0.0329(6) 0.0464(7) 0.0392(7) 0.0062(6) 0.0177(5) 0.0144(5)
O1 0.023(1) 0.018(1) 0.021(1) -0.001(1) 0.015(1) -0.003(1)
O2 0.018(1) 0.018(1) 0.020(1) 0.004(1) 0.012(1) 0.002(1)
O3 0.016(1) 0.024(2) 0.017(1) 0.003(1) 0.005(1) 0.007(1)
O4 0.018(1) 0.016(1) 0.017(1) 0.005(1) 0.008(1) 0.004(1)
C1 0.017(2) 0.020(2) 0.015(2) 0.007(2) 0.007(1) 0.006(1)
C2 0.019(2) 0.019(2) 0.015(2) 0.007(2) 0.009(1) 0.003(1)
C3 0.019(2) 0.016(2) 0.016(2) 0.006(2) 0.009(2) 0.003(1)
C4 0.017(2) 0.015(2) 0.018(2) 0.004(2) 0.006(1) 0.001(1)
C5 0.027(2) 0.017(2) 0.014(2) 0.009(2) 0.008(2) 0.002(1)
C6 0.022(2) 0.024(2) 0.018(2) 0.007(2) 0.014(2) 0.006(2)
C7 0.016(2) 0.016(2) 0.017(2) 0.003(2) 0.009(1) 0.001(1)
C8 0.016(2) 0.020(2) 0.018(2) 0.002(2) 0.012(2) 0.005(1)
C9 0.017(2) 0.018(2) 0.018(2) 0.005(2) 0.011(1) 0.004(1)
C10 0.016(2) 0.018(2) 0.019(2) 0.003(2) 0.011(1) 0.004(1)
C11 0.017(2) 0.024(2) 0.021(2) 0.004(2) 0.010(2) 0.009(2)
C12 0.021(2) 0.018(2) 0.032(2) 0.004(2) 0.017(2) 0.008(2)
C13 0.022(2) 0.019(2) 0.023(2) 0.004(2) 0.014(2) 0.002(2)
C14 0.022(2) 0.021(2) 0.014(2) 0.005(2) 0.010(2) 0.004(1)
C15 0.021(2) 0.017(2) 0.015(2) 0.005(2) 0.009(2) -0.000(1)
C16 0.018(2) 0.019(2) 0.010(2) 0.006(2) 0.006(1) 0.001(1)
C17 0.020(2) 0.016(2) 0.014(2) 0.003(2) 0.007(1) 0.001(1)
C18 0.016(2) 0.020(2) 0.016(2) 0.004(2) 0.007(2) 0.000(1)
C19 0.019(2) 0.023(2) 0.013(2) 0.009(2) 0.004(1) 0.001(1)
C20 0.025(2) 0.016(2) 0.014(2) 0.009(2) 0.009(2) 0.004(1)
C21 0.020(2) 0.018(2) 0.016(2) 0.003(2) 0.007(2) 0.002(1)
C22 0.019(2) 0.014(2) 0.019(2) 0.000(2) 0.011(2) 0.004(1)
C23 0.016(2) 0.012(2) 0.020(2) 0.001(2) 0.012(2) 0.002(1)
C24 0.019(2) 0.016(2) 0.016(2) 0.001(2) 0.010(2) 0.003(1)
C25 0.025(2) 0.024(2) 0.024(2) 0.003(2) 0.015(2) 0.001(2)
C26 0.024(2) 0.022(2) 0.031(2) 0.007(2) 0.016(2) 0.008(2)
C27 0.020(2) 0.019(2) 0.021(2) 0.004(2) 0.008(2) 0.008(2)
C28 0.024(2) 0.022(2) 0.015(2) 0.006(2) 0.009(2) 0.003(1)
C29 0.019(2) 0.025(2) 0.020(2) 0.007(2) 0.011(2) -0.000(2)
C30 0.017(2) 0.023(2) 0.017(2) 0.008(2) 0.008(2) 0.002(2)
C31 0.022(2) 0.022(2) 0.024(2) 0.004(2) 0.012(2) 0.003(2)
C32 0.027(2) 0.028(2) 0.026(2) 0.007(2) 0.017(2) 0.007(2)
C33 0.024(2) 0.037(2) 0.018(2) 0.016(2) 0.010(2) 0.006(2)
C34 0.025(2) 0.021(2) 0.023(2) 0.003(2) 0.010(2) -0.001(2)
C35 0.023(2) 0.023(2) 0.023(2) 0.007(2) 0.014(2) 0.006(2)
C36 0.024(2) 0.020(2) 0.016(2) 0.009(2) 0.009(2) 0.008(1)
C37 0.022(2) 0.017(2) 0.019(2) 0.007(2) 0.011(2) 0.008(1)
C38 0.022(2) 0.019(2) 0.025(2) 0.008(2) 0.014(2) 0.007(2)
C39 0.030(2) 0.023(2) 0.024(2) 0.007(2) 0.013(2) -0.001(2)
C40 0.025(2) 0.023(2) 0.027(2) 0.002(2) 0.007(2) 0.003(2)
C41 0.023(2) 0.021(2) 0.034(2) 0.008(2) 0.015(2) 0.008(2)
C42 0.030(2) 0.018(2) 0.028(2) 0.009(2) 0.019(2) 0.008(2)
C43 0.036(2) 0.035(3) 0.029(2) 0.013(2) 0.019(2) 0.008(2)

loop_
_atom_type_symbol
_atom_type_description
_atom_type_scat_dispersion_real
_atom_type_scat_dispersion_imag
_atom_type_scat_source
C C 0.006 0.003
;
International Tables for Crystallography
(1992, Vol. C, Tables 4.2.6.8 and 6.1.1.4)
;
H H 0.000 0.000
;
International Tables for Crystallography
(1992, Vol. C, Table 6.1.1.4)
;
O O 0.017 0.010
;
International Tables for Crystallography
(1992, Vol. C, Tables 4.2.6.8 and 6.1.1.4)
;
Br Br -0.557 2.708
;
International Tables for Crystallography
(1992, Vol. C, Tables 4.2.6.8 and 6.1.1.4)
;
Cl Cl 0.174 0.200
;
International Tables for Crystallography
(1992, Vol. C, Tables 4.2.6.8 and 6.1.1.4)
;

loop_
_geom_angle_atom_site_label_1
_geom_angle_atom_site_label_2
_geom_angle_atom_site_label_3
_geom_angle
_geom_angle_publ_flag
C2 O1 H19 110.3(2) no
C9 O2 C29 116.0(3) yes
C16 O3 H27 116.0(2) no
C23 O4 C36 113.2(3) yes
C2 C1 C6 118.0(4) yes
C2 C1 C28 122.3(3) yes
C6 C1 C28 119.7(3) yes
O1 C2 C1 122.4(3) yes
O1 C2 C3 116.1(3) yes
C1 C2 C3 121.5(3) yes
C2 C3 C4 118.9(3) yes
C2 C3 C7 120.3(3) yes
C4 C3 C7 120.8(3) yes
C3 C4 C5 119.3(4) yes
C3 C4 H1 120.3(2) no
C5 C4 H1 120.3(2) no
Br1 C5 C4 121.0(3) yes
Br1 C5 C6 117.4(3) yes
C4 C5 C6 121.6(3) yes
C1 C6 C5 120.6(4) yes
C1 C6 H2 119.7(2) no
C5 C6 H2 119.7(2) no
C3 C7 C8 113.3(3) yes
C3 C7 H3 108.56(19) no
C8 C7 H3 108.64(19) no
C3 C7 H4 108.4(2) no
C8 C7 H4 108.4(2) no
H3 C7 H4 109.459(7) no
C7 C8 C9 122.5(3) yes
C7 C8 C13 120.0(3) yes
C9 C8 C13 117.5(3) yes
O2 C9 C8 120.1(3) yes
O2 C9 C10 116.9(3) yes
C8 C9 C10 122.9(3) yes
C9 C10 C11 117.1(3) yes
C9 C10 C14 121.6(3) yes
C11 C10 C14 121.3(3) yes
C10 C11 C12 122.0(3) yes
C10 C11 H5 119.0(2) no
C12 C11 H5 119.0(2) no
C11 C12 C13 119.0(4) yes
C11 C12 H6 120.5(2) no
C13 C12 H6 120.5(2) no
C8 C13 C12 121.1(4) yes
C8 C13 H7 119.5(2) no
C12 C13 H7 119.4(2) no
C10 C14 C15 114.9(3) yes
C10 C14 H8 108.1(2) no
C15 C14 H8 107.9(2) no
C10 C14 H9 108.2(2) no
C15 C14 H9 108.2(2) no
H8 C14 H9 109.461(6) no
C14 C15 C16 123.4(3) yes
C14 C15 C20 119.1(3) yes
C16 C15 C20 117.5(4) yes
O3 C16 C15 123.6(3) yes
O3 C16 C17 114.9(3) yes
C15 C16 C17 121.4(3) yes
C16 C17 C18 119.3(4) yes
C16 C17 C21 120.1(3) yes
C18 C17 C21 120.7(4) yes
C17 C18 C19 120.0(4) yes
C17 C18 H10 120.0(2) no
C19 C18 H10 120.0(2) no
Br2 C19 C18 119.0(3) yes
Br2 C19 C20 119.8(3) yes
C18 C19 C20 121.2(3) yes
C15 C20 C19 120.6(4) yes
C15 C20 H11 119.7(2) no
C19 C20 H11 119.7(2) no
C17 C21 C22 111.0(3) yes
C17 C21 H12 108.9(2) no
C22 C21 H12 108.9(2) no
C17 C21 H13 109.3(2) no
C22 C21 H13 109.2(2) no
H12 C21 H13 109.457(8) no
C21 C22 C23 122.1(3) yes
C21 C22 C27 120.1(3) yes
C23 C22 C27 117.9(3) yes
O4 C23 C22 119.8(3) yes
O4 C23 C24 117.9(3) yes
C22 C23 C24 122.2(3) yes
C23 C24 C25 118.0(3) yes
C23 C24 C28 121.4(3) yes
C25 C24 C28 120.5(3) yes
C24 C25 C26 121.0(4) yes
C24 C25 H14 119.5(2) no
C26 C25 H14 119.5(2) no
C25 C26 C27 120.1(4) yes
C25 C26 H15 119.9(2) no
C27 C26 H15 120.0(2) no
C22 C27 C26 120.7(4) yes
C22 C27 H16 119.7(2) no
C26 C27 H16 119.6(2) no
C1 C28 C24 111.5(3) yes
C1 C28 H18 108.9(2) no
C24 C28 H18 108.9(2) no
C1 C28 H17 109.0(2) no
C24 C28 H17 109.0(2) no
H18 C28 H17 109.457(6) no
O2 C29 C30 111.7(3) yes
O2 C29 H20 108.76(19) no
C30 C29 H20 108.8(2) no
O2 C29 H21 109.12(19) no
C30 C29 H21 109.0(2) no
H20 C29 H21 109.45(1) no
C29 C30 C31 120.5(4) yes
C29 C30 C35 120.4(4) yes
C31 C30 C35 119.0(4) yes
C30 C31 C32 120.3(4) yes
C30 C31 H22 119.9(2) no
C32 C31 H22 119.8(3) no
C31 C32 C33 120.0(4) yes
C31 C32 H23 119.9(3) no
C33 C32 H23 120.1(2) no
C32 C33 C34 119.7(4) yes
C32 C33 H24 120.0(2) no
C34 C33 H24 120.3(2) no
C33 C34 C35 120.6(4) yes
C33 C34 H25 119.6(2) no
C35 C34 H25 119.7(3) no
C30 C35 C34 120.3(4) yes
C30 C35 H26 119.9(2) no
C34 C35 H26 119.8(3) no
O4 C36 C37 111.8(3) yes
O4 C36 H28 108.98(18) no
C37 C36 H28 108.9(2) no
O4 C36 H29 108.88(18) no
C37 C36 H29 108.8(2) no
H28 C36 H29 109.460(8) no
C36 C37 C38 120.6(3) yes
C36 C37 C42 120.7(3) yes
C38 C37 C42 118.7(4) yes
C37 C38 C39 120.1(4) yes
C37 C38 H30 120.0(2) no
C39 C38 H30 119.9(2) no
C38 C39 C40 120.8(4) yes
C38 C39 H31 119.6(2) no
C40 C39 H31 119.6(2) no
C39 C40 C41 119.9(4) yes
C39 C40 H32 120.1(2) no
C41 C40 H32 120.0(3) no
C40 C41 C42 120.0(4) yes
C40 C41 H33 120.0(3) no
C42 C41 H33 120.1(2) no
C37 C42 C41 120.5(4) yes
C37 C42 H34 119.9(2) no
C41 C42 H34 119.7(2) no
Cl1 C43 Cl2 110.2(2) yes
Cl1 C43 Cl3 111.2(2) yes
Cl2 C43 Cl3 111.0(3) yes
Cl1 C43 H35 108.08(17) no
Cl2 C43 H35 108.16(16) no
Cl3 C43 H35 108.13(15) no

loop_
_geom_bond_atom_site_label_1
_geom_bond_atom_site_label_2
_geom_bond_distance
_geom_bond_publ_flag
Br1 C5 1.910(4) yes
Br2 C19 1.909(3) yes
Cl1 C43 1.754(5) yes
Cl2 C43 1.740(4) yes
Cl3 C43 1.755(5) yes
O1 C2 1.367(4) yes
O1 H19 0.82234(6) no
O2 C9 1.400(4) yes
O2 C29 1.449(4) yes
O3 C16 1.354(4) yes
O3 H27 0.77468(6) no
O4 C23 1.392(4) yes
O4 C36 1.462(4) yes
C1 C2 1.396(5) yes
C1 C6 1.399(5) yes
C1 C28 1.511(5) yes
C2 C3 1.396(5) yes
C3 C4 1.398(5) yes
C3 C7 1.525(5) yes
C4 C5 1.383(5) yes
C4 H1 0.95003(8) no
C5 C6 1.365(6) yes
C6 H2 0.94998(6) no
C7 C8 1.528(5) yes
C7 H3 0.95004(7) no
C7 H4 0.95010(8) no
C8 C9 1.387(5) yes
C8 C13 1.401(5) yes
C9 C10 1.406(5) yes
C10 C11 1.391(5) yes
C10 C14 1.516(5) yes
C11 C12 1.382(6) yes
C11 H5 0.94999(9) no
C12 C13 1.403(5) yes
C12 H6 0.94997(8) no
C13 H7 0.9500(1) no
C14 C15 1.518(5) yes
C14 H8 0.94995(6) no
C14 H9 0.94997(8) no
C15 C16 1.405(5) yes
C15 C20 1.414(5) yes
C16 C17 1.399(5) yes
C17 C18 1.390(5) yes
C17 C21 1.515(5) yes
C18 C19 1.381(5) yes
C18 H10 0.95006(7) no
C19 C20 1.376(6) yes
C20 H11 0.94993(8) no
C21 C22 1.518(5) yes
C21 H12 0.94993(6) no
C21 H13 0.95004(8) no
C22 C23 1.396(5) yes
C22 C27 1.396(5) yes
C23 C24 1.401(5) yes
C24 C25 1.384(6) yes
C24 C28 1.518(5) yes
C25 C26 1.387(6) yes
C25 H14 0.94996(9) no
C26 C27 1.385(6) yes
C26 H15 0.94996(6) no
C27 H16 0.9500(1) no
C28 H18 0.94996(7) no
C28 H17 0.94990(6) no
C29 C30 1.515(5) yes
C29 H20 0.94999(8) no
C29 H21 0.94994(9) no
C30 C31 1.388(5) yes
C30 C35 1.391(6) yes
C31 C32 1.395(6) yes
C31 H22 0.94998(9) no
C32 C33 1.381(6) yes
C32 H23 0.94990(6) no
C33 C34 1.378(6) yes
C33 H24 0.94996(8) no
C34 C35 1.381(6) yes
C34 H25 0.94999(9) no
C35 H26 0.94997(6) no
C36 C37 1.500(5) yes
C36 H28 0.95001(8) no
C36 H29 0.94997(7) no
C37 C38 1.401(5) yes
C37 C42 1.404(5) yes
C38 C39 1.379(6) yes
C38 H30 0.94999(8) no
C39 C40 1.380(6) yes
C39 H31 0.95001(8) no
C40 C41 1.386(6) yes
C40 H32 0.9500(1) no
C41 C42 1.384(6) yes
C41 H33 0.95004(8) no
C42 H34 0.94990(7) no
C43 H35 0.95006(9) no

loop_
_cod_related_entry_id
_cod_related_entry_database
_cod_related_entry_code
1 ChemSpider 21158895
